data_4315171
loop_
_publ_author_name
'Andr\'es Garc\'es'
'Luis F. S\'anchez-Barba'
'Carlos Alonso-Moreno'
'Mariano Fajardo'
'Juan Fern\'andez-Baeza'
'Antonio Otero'
'Agust\'in Lara-S\'anchez'
'Isabel L\'opez-Solera'
'Ana Mar\'ia Rodr\'iguez'

_publ_contact_author
;
Isabel L\'opez-Solera
Departamento de Qu\'imica In\'organica, Org\'anica y Bioqu\'imica
Facultad de Qu\'imicas
Universidad Castilla La Mancha
13071-Ciudad Real 
Spain
;
_publ_contact_author_email Mabel.Lopez@uclm.es
_publ_contact_author_fax '+34 926 295318'
_publ_contact_author_phone '+34 926 295300 (ext:6282)'
_publ_section_title
;
 Hybrid Scorpionate/Cyclopentadienyl Magnesium and Zinc Complexes:
 Synthesis, Coordination Chemistry, and Ring-Opening Polymerization
 Studies on Cyclic Esters
;
_journal_name_full 'Inorganic Chemistry'
_journal_page_first 2859
_journal_page_last 2871
_journal_paper_doi 10.1021/ic902399r
_journal_volume 49
_journal_year 2010
_chemical_formula_sum 'C33 H40 Mg N4 Si'
_chemical_formula_weight 545.09
_chemical_name_systematic
; 
 ? 
;
_space_group_IT_number 2
_symmetry_cell_setting triclinic
_symmetry_space_group_name_Hall '-P 1'
_symmetry_space_group_name_H-M 'P -1'
_atom_sites_solution_hydrogens geom
_atom_sites_solution_primary direct
_atom_sites_solution_secondary difmap
_audit_creation_method SHELXL-97
_cell_angle_alpha 114.121(18)
_cell_angle_beta 96.94(3)
_cell_angle_gamma 90.904(15)
_cell_formula_units_Z 2
_cell_length_a 9.063(10)
_cell_length_b 13.584(19)
_cell_length_c 13.952(19)
_cell_measurement_temperature 180(2)
_cell_volume 1552(3)
_computing_cell_refinement 'Bruker SAINT'
_computing_data_collection 'Bruker APEX'
_computing_data_reduction 'Bruker SHELXTL'
_computing_molecular_graphics 'Bruker SHELXTL'
_computing_publication_material 'Bruker SHELXTL'
_computing_structure_refinement 'SHELXL-97 (Sheldrick, 1997)'
_computing_structure_solution 'SHELXS-97 (Sheldrick, 1990)'
_diffrn_ambient_temperature 180(2)
_diffrn_measured_fraction_theta_full 0.252
_diffrn_measured_fraction_theta_max 0.252
_diffrn_measurement_device_type 'CCD area detector'
_diffrn_measurement_method 'omega scan'
_diffrn_radiation_monochromator graphite
_diffrn_radiation_source 'fine-focus sealed tube'
_diffrn_radiation_type MoK\a
_diffrn_radiation_wavelength 0.71073
_diffrn_reflns_av_R_equivalents 0.1454
_diffrn_reflns_av_sigmaI/netI 0.1609
_diffrn_reflns_limit_h_max 3
_diffrn_reflns_limit_h_min -11
_diffrn_reflns_limit_k_max 15
_diffrn_reflns_limit_k_min -15
_diffrn_reflns_limit_l_max 16
_diffrn_reflns_limit_l_min -5
_diffrn_reflns_number 7900
_diffrn_reflns_theta_full 29.03
_diffrn_reflns_theta_max 29.03
_diffrn_reflns_theta_min 2.60
_exptl_absorpt_coefficient_mu 0.123
_exptl_absorpt_correction_T_max 1
_exptl_absorpt_correction_T_min 0.017165
_exptl_absorpt_correction_type multi-scan
_exptl_absorpt_process_details SADABS
_exptl_crystal_colour Colorless
_exptl_crystal_density_diffrn 1.166
_exptl_crystal_density_method 'not measured'
_exptl_crystal_description Prismatic
_exptl_crystal_F_000 584
_exptl_crystal_size_max 0.53
_exptl_crystal_size_mid 0.45
_exptl_crystal_size_min 0.36
_refine_diff_density_max 0.180
_refine_diff_density_min -0.153
_refine_diff_density_rms 0.041
_refine_ls_extinction_method none
_refine_ls_goodness_of_fit_ref 0.972
_refine_ls_hydrogen_treatment constr
_refine_ls_matrix_type full
_refine_ls_number_parameters 359
_refine_ls_number_reflns 2085
_refine_ls_number_restraints 0
_refine_ls_restrained_S_all 0.972
_refine_ls_R_factor_all 0.1551
_refine_ls_R_factor_gt 0.0656
_refine_ls_shift/su_max 1.130
_refine_ls_shift/su_mean 0.054
_refine_ls_structure_factor_coef Fsqd
_refine_ls_weighting_details 'calc w=1/[\s^2^(Fo^2^)+(0.0777P)^2^+0.0000P] where P=(Fo^2^+2Fc^2^)/3'
_refine_ls_weighting_scheme calc
_refine_ls_wR_factor_gt 0.1594
_refine_ls_wR_factor_ref 0.2099
_reflns_number_gt 981
_reflns_number_total 2085
_reflns_threshold_expression >2sigma(I)
_cod_data_source_file ic902399r_si_001_3.cif
_cod_data_source_block 5
_cod_depositor_comments
;
The following automatic conversions were performed:

'_symmetry_cell_setting' value 'Triclinic' changed to 'triclinic'
according to the built-in table from CIF Core dictionary named
'cif_core.dic' version 2.4.1 from 2010-06-29.

Automatic conversion script
Id: cif_fix_values 1646 2011-03-28 12:23:43Z adriana 
;
_cod_database_code 4315171

loop_
_symmetry_equiv_pos_as_xyz
'x, y, z'
'-x, -y, -z'

loop_
_atom_site_label
_atom_site_type_symbol
_atom_site_fract_x
_atom_site_fract_y
_atom_site_fract_z
_atom_site_U_iso_or_equiv
_atom_site_adp_type
_atom_site_occupancy
_atom_site_symmetry_multiplicity
_atom_site_calc_flag
_atom_site_refinement_flags
_atom_site_disorder_assembly
_atom_site_disorder_group
Mg1 Mg 0.2392(3) 0.2825(3) 1.0445(3) 0.0454(13) Uani 1 1 d . . .
Si1 Si 0.2745(3) 0.3479(3) 1.3180(2) 0.0519(12) Uani 1 1 d . . .
N1 N 0.0369(8) 0.1818(7) 0.9484(8) 0.040(3) Uani 1 1 d . . .
N2 N -0.0036(11) 0.1696(8) 0.8456(8) 0.043(3) Uani 1 1 d . . .
N3 N 0.1766(8) 0.3788(9) 0.9516(7) 0.042(3) Uani 1 1 d . . .
N4 N 0.1225(9) 0.3237(8) 0.8432(9) 0.041(3) Uani 1 1 d . . .
C1 C 0.2593(11) 0.1486(10) 0.7833(10) 0.034(4) Uani 1 1 d . . .
C2 C 0.1043(10) 0.2067(10) 0.7913(9) 0.048(4) Uani 1 1 d . . .
H2 H 0.0564 0.1875 0.7185 0.057 Uiso 1 1 calc R . .
C3 C -0.0854(14) 0.1494(9) 0.9767(10) 0.039(4) Uani 1 1 d . . .
C4 C -0.2028(13) 0.1236(9) 0.8937(10) 0.052(4) Uani 1 1 d . . .
H4 H -0.3004 0.1026 0.8950 0.063 Uiso 1 1 calc R . .
C5 C -0.1513(14) 0.1343(9) 0.8116(11) 0.051(5) Uani 1 1 d . . .
C6 C -0.0847(12) 0.1508(11) 1.0838(8) 0.077(5) Uani 1 1 d . . .
H6A H -0.0575 0.0822 1.0822 0.116 Uiso 1 1 calc R . .
H6B H -0.1823 0.1642 1.1045 0.116 Uiso 1 1 calc R . .
H6C H -0.0140 0.2069 1.1339 0.116 Uiso 1 1 calc R . .
C7 C -0.2316(13) 0.1275(10) 0.7087(9) 0.068(4) Uani 1 1 d . . .
H7A H -0.3360 0.1105 0.7048 0.102 Uiso 1 1 calc R . .
H7B H -0.1927 0.0719 0.6510 0.102 Uiso 1 1 calc R . .
H7C H -0.2175 0.1956 0.7043 0.102 Uiso 1 1 calc R . .
C8 C 0.1854(10) 0.4863(10) 0.9698(10) 0.041(4) Uani 1 1 d . . .
C9 C 0.1373(10) 0.4975(10) 0.8761(11) 0.045(3) Uani 1 1 d . . .
H9 H 0.1327 0.5615 0.8670 0.054 Uiso 1 1 calc R . .
C10 C 0.0975(11) 0.3933(13) 0.7992(9) 0.041(4) Uani 1 1 d . . .
C11 C 0.2376(12) 0.5691(8) 1.0778(8) 0.057(4) Uani 1 1 d . . .
H11A H 0.1724 0.5652 1.1257 0.085 Uiso 1 1 calc R . .
H11B H 0.2374 0.6396 1.0774 0.085 Uiso 1 1 calc R . .
H11C H 0.3369 0.5564 1.1006 0.085 Uiso 1 1 calc R . .
C12 C 0.0397(13) 0.3609(10) 0.6826(8) 0.066(4) Uani 1 1 d . . .
H12A H 0.1130 0.3223 0.6400 0.099 Uiso 1 1 calc R . .
H12B H 0.0204 0.4247 0.6708 0.099 Uiso 1 1 calc R . .
H12C H -0.0508 0.3155 0.6635 0.099 Uiso 1 1 calc R . .
C13 C 0.1992(10) 0.3766(8) 1.2043(6) 0.046(3) Uani 1 1 d . . .
H13A H 0.2334 0.4507 1.2213 0.056 Uiso 1 1 calc R . .
H13B H 0.0919 0.3755 1.2026 0.056 Uiso 1 1 calc R . .
C14 C 0.4776(11) 0.3974(9) 1.3536(7) 0.060(4) Uani 1 1 d . . .
H14A H 0.5279 0.3633 1.2928 0.090 Uiso 1 1 calc R . .
H14B H 0.5218 0.3797 1.4101 0.090 Uiso 1 1 calc R . .
H14C H 0.4866 0.4744 1.3761 0.090 Uiso 1 1 calc R . .
C15 C 0.1830(11) 0.4211(9) 1.4408(7) 0.070(5) Uani 1 1 d . . .
H15A H 0.1879 0.4972 1.4579 0.105 Uiso 1 1 calc R . .
H15B H 0.2342 0.4091 1.4991 0.105 Uiso 1 1 calc R . .
H15C H 0.0807 0.3941 1.4278 0.105 Uiso 1 1 calc R . .
C16 C 0.2545(11) 0.1998(9) 1.2904(8) 0.066(4) Uani 1 1 d . . .
H16A H 0.1508 0.1756 1.2745 0.100 Uiso 1 1 calc R . .
H16B H 0.2982 0.1898 1.3517 0.100 Uiso 1 1 calc R . .
H16C H 0.3043 0.1588 1.2311 0.100 Uiso 1 1 calc R . .
C21 C 0.3554(12) 0.1722(10) 0.8902(9) 0.032(3) Uani 1 1 d . . .
C22 C 0.3507(13) 0.1088(10) 0.9513(10) 0.052(4) Uani 1 1 d . . .
H22 H 0.3008 0.0365 0.9265 0.062 Uiso 1 1 calc R . .
C23 C 0.4501(13) 0.1611(10) 1.0451(10) 0.048(4) Uani 1 1 d . . .
H23 H 0.4768 0.1330 1.0989 0.057 Uiso 1 1 calc R . .
C24 C 0.5150(11) 0.2549(9) 1.0445(11) 0.040(4) Uani 1 1 d . . .
H24 H 0.5954 0.3028 1.0973 0.049 Uiso 1 1 calc R . .
C25 C 0.4599(14) 0.2617(11) 0.9527(11) 0.051(4) Uani 1 1 d . . .
H25 H 0.4976 0.3141 0.9282 0.061 Uiso 1 1 calc R . .
C31 C 0.3419(10) 0.1916(13) 0.7112(9) 0.049(4) Uani 1 1 d . . .
C32 C 0.3973(11) 0.2993(12) 0.7460(9) 0.049(4) Uani 1 1 d . . .
H32 H 0.3844 0.3498 0.8130 0.059 Uiso 1 1 calc R . .
C33 C 0.4706(11) 0.3302(11) 0.6811(9) 0.058(5) Uani 1 1 d . . .
H33 H 0.5096 0.4014 0.7064 0.070 Uiso 1 1 calc R . .
C34 C 0.4885(12) 0.2587(13) 0.5791(10) 0.069(5) Uani 1 1 d . . .
H34 H 0.5373 0.2818 0.5361 0.083 Uiso 1 1 calc R . .
C35 C 0.4320(12) 0.1521(11) 0.5424(9) 0.058(4) Uani 1 1 d . . .
H35 H 0.4436 0.1027 0.4745 0.069 Uiso 1 1 calc R . .
C36 C 0.3590(10) 0.1195(12) 0.6062(9) 0.065(5) Uani 1 1 d . . .
H36 H 0.3196 0.0483 0.5800 0.078 Uiso 1 1 calc R . .
C41 C 0.2241(15) 0.0244(11) 0.7207(11) 0.056(4) Uani 1 1 d . . .
C42 C 0.0905(15) -0.0251(11) 0.6548(10) 0.075(5) Uani 1 1 d . . .
H42 H 0.0124 0.0172 0.6504 0.090 Uiso 1 1 calc R . .
C43 C 0.0729(12) -0.1368(11) 0.5957(9) 0.074(5) Uani 1 1 d . . .
H43 H -0.0147 -0.1679 0.5498 0.088 Uiso 1 1 calc R . .
C44 C 0.1864(17) -0.2024(11) 0.6049(13) 0.089(6) Uani 1 1 d . . .
H44 H 0.1729 -0.2774 0.5706 0.107 Uiso 1 1 calc R . .
C45 C 0.3176(18) -0.1523(13) 0.6661(10) 0.077(5) Uani 1 1 d . . .
H45 H 0.3967 -0.1949 0.6667 0.093 Uiso 1 1 calc R . .
C46 C 0.3398(12) -0.0455(11) 0.7254(9) 0.065(5) Uani 1 1 d . . .
H46 H 0.4296 -0.0168 0.7695 0.078 Uiso 1 1 calc R . .

loop_
_atom_site_aniso_label
_atom_site_aniso_U_11
_atom_site_aniso_U_22
_atom_site_aniso_U_33
_atom_site_aniso_U_23
_atom_site_aniso_U_13
_atom_site_aniso_U_12
Mg1 0.038(3) 0.047(3) 0.049(2) 0.018(2) 0.007(2) 0.0027(19)
Si1 0.050(2) 0.061(3) 0.041(2) 0.018(2) 0.002(2) 0.0070(18)
N1 0.018(6) 0.035(7) 0.058(7) 0.014(6) -0.006(6) -0.016(5)
N2 0.039(8) 0.055(8) 0.034(7) 0.018(6) 0.001(7) 0.012(6)
N3 0.022(6) 0.044(8) 0.032(7) -0.009(6) -0.005(5) -0.008(4)
N4 0.050(6) 0.035(8) 0.040(8) 0.016(7) 0.011(6) 0.009(5)
C1 0.018(7) 0.047(11) 0.031(8) 0.014(8) -0.017(7) -0.003(6)
C2 0.045(7) 0.033(10) 0.051(8) 0.003(8) 0.008(7) -0.003(6)
C3 0.034(9) 0.023(8) 0.041(8) 0.000(7) -0.009(8) -0.011(6)
C4 0.025(8) 0.047(9) 0.067(9) 0.004(8) 0.010(8) -0.005(7)
C5 0.034(10) 0.047(9) 0.054(10) 0.000(8) 0.017(10) -0.002(7)
C6 0.055(9) 0.088(12) 0.071(9) 0.021(9) -0.008(8) -0.022(7)
C7 0.040(9) 0.079(10) 0.053(8) 0.001(8) -0.015(8) 0.004(7)
C8 0.036(8) 0.035(10) 0.057(11) 0.024(9) 0.006(8) 0.009(6)
C9 0.027(7) 0.040(10) 0.062(9) 0.017(9) -0.001(7) -0.012(6)
C10 0.031(8) 0.046(11) 0.033(10) 0.008(9) -0.013(8) -0.004(7)
C11 0.077(8) 0.017(7) 0.054(7) -0.012(6) 0.027(7) -0.004(6)
C12 0.079(10) 0.057(9) 0.053(9) 0.017(7) -0.005(8) 0.014(7)
C13 0.040(7) 0.051(8) 0.047(7) 0.022(6) -0.002(6) -0.004(5)
C14 0.090(9) 0.044(8) 0.066(8) 0.037(7) 0.029(8) 0.017(6)
C15 0.058(8) 0.077(10) 0.062(8) 0.018(8) -0.004(7) -0.004(7)
C16 0.052(8) 0.074(10) 0.061(7) 0.017(7) 0.003(7) 0.001(6)
C21 0.014(9) 0.042(8) 0.022(9) 0.002(7) -0.017(9) -0.002(7)
C22 0.072(11) 0.051(10) 0.048(8) 0.033(8) 0.015(9) 0.027(8)
C23 0.052(10) 0.061(10) 0.047(8) 0.037(8) 0.014(8) 0.015(7)
C24 0.026(7) 0.056(10) 0.037(8) 0.019(8) -0.003(7) -0.004(6)
C25 0.041(10) 0.083(12) 0.026(8) 0.021(10) 0.003(8) 0.009(9)
C31 0.031(7) 0.074(12) 0.026(7) 0.003(8) 0.005(6) 0.010(7)
C32 0.041(7) 0.045(10) 0.063(9) 0.024(7) 0.010(7) 0.004(7)
C33 0.034(8) 0.067(12) 0.049(8) 0.006(8) -0.013(7) -0.030(7)
C34 0.071(9) 0.100(13) 0.039(9) 0.029(9) 0.018(7) 0.010(9)
C35 0.075(9) 0.046(12) 0.048(8) 0.012(8) 0.023(8) 0.003(7)
C36 0.030(7) 0.097(12) 0.050(8) 0.012(9) 0.005(6) 0.012(7)
C41 0.055(10) 0.056(11) 0.046(9) 0.008(8) 0.022(8) 0.015(7)
C42 0.025(9) 0.069(12) 0.074(9) -0.026(8) 0.001(8) -0.004(7)
C43 0.049(9) 0.053(11) 0.069(9) -0.024(9) 0.011(8) -0.024(7)
C44 0.087(12) 0.027(10) 0.132(13) -0.001(10) 0.052(11) -0.008(9)
C45 0.094(12) 0.073(13) 0.061(10) 0.016(9) 0.034(10) 0.024(9)
C46 0.063(9) 0.056(10) 0.047(9) -0.010(8) 0.012(7) 0.008(7)

loop_
_atom_type_symbol
_atom_type_description
_atom_type_scat_dispersion_real
_atom_type_scat_dispersion_imag
_atom_type_scat_source
C C 0.0033 0.0016 'International Tables Vol C Tables 4.2.6.8 and 6.1.1.4'
H H 0.0000 0.0000 'International Tables Vol C Tables 4.2.6.8 and 6.1.1.4'
N N 0.0061 0.0033 'International Tables Vol C Tables 4.2.6.8 and 6.1.1.4'
Si Si 0.0817 0.0704 'International Tables Vol C Tables 4.2.6.8 and 6.1.1.4'
Mg Mg 0.0486 0.0363 'International Tables Vol C Tables 4.2.6.8 and 6.1.1.4'

loop_
_geom_angle_atom_site_label_1
_geom_angle_atom_site_label_2
_geom_angle_atom_site_label_3
_geom_angle
_geom_angle_site_symmetry_1
_geom_angle_site_symmetry_3
_geom_angle_publ_flag
C13 Mg1 N1 110.5(4) . . ?
C13 Mg1 N3 107.2(4) . . ?
N1 Mg1 N3 82.6(4) . . ?
C13 Mg1 C21 163.1(4) . . ?
N1 Mg1 C21 83.0(4) . . ?
N3 Mg1 C21 83.9(4) . . ?
C13 Mg1 C25 133.7(5) . . ?
N1 Mg1 C25 115.7(5) . . ?
N3 Mg1 C25 80.8(4) . . ?
C21 Mg1 C25 33.8(3) . . ?
C13 Mg1 C22 135.7(5) . . ?
N1 Mg1 C22 80.2(4) . . ?
N3 Mg1 C22 116.9(4) . . ?
C21 Mg1 C22 34.0(3) . . ?
C25 Mg1 C22 54.8(4) . . ?
C13 Mg1 C24 109.0(4) . . ?
N1 Mg1 C24 133.3(4) . . ?
N3 Mg1 C24 108.3(4) . . ?
C21 Mg1 C24 54.6(3) . . ?
C25 Mg1 C24 31.5(3) . . ?
C22 Mg1 C24 53.9(4) . . ?
C13 Mg1 C23 109.8(4) . . ?
N1 Mg1 C23 109.3(4) . . ?
N3 Mg1 C23 133.3(3) . . ?
C21 Mg1 C23 54.7(4) . . ?
C25 Mg1 C23 53.0(4) . . ?
C22 Mg1 C23 32.3(3) . . ?
C24 Mg1 C23 32.0(3) . . ?
C13 Si1 C14 107.4(5) . . ?
C13 Si1 C16 113.4(5) . . ?
C14 Si1 C16 109.8(5) . . ?
C13 Si1 C15 113.6(5) . . ?
C14 Si1 C15 106.8(4) . . ?
C16 Si1 C15 105.7(5) . . ?
C3 N1 N2 105.6(10) . . ?
C3 N1 Mg1 131.3(10) . . ?
N2 N1 Mg1 120.5(7) . . ?
C5 N2 N1 111.0(9) . . ?
C5 N2 C2 128.7(10) . . ?
N1 N2 C2 119.9(9) . . ?
C8 N3 N4 104.8(10) . . ?
C8 N3 Mg1 136.4(9) . . ?
N4 N3 Mg1 118.7(8) . . ?
C10 N4 N3 110.6(10) . . ?
C10 N4 C2 127.6(12) . . ?
N3 N4 C2 121.8(11) . . ?
C21 C1 C41 109.6(10) . . ?
C21 C1 C31 112.1(9) . . ?
C41 C1 C31 108.0(9) . . ?
C21 C1 C2 115.3(8) . . ?
C41 C1 C2 108.5(9) . . ?
C31 C1 C2 103.0(10) . . ?
N4 C2 N2 107.7(8) . . ?
N4 C2 C1 114.0(8) . . ?
N2 C2 C1 113.8(10) . . ?
N1 C3 C4 108.8(11) . . ?
N1 C3 C6 121.4(13) . . ?
C4 C3 C6 129.7(10) . . ?
C5 C4 C3 108.8(11) . . ?
C4 C5 N2 105.7(12) . . ?
C4 C5 C7 130.8(12) . . ?
N2 C5 C7 123.0(11) . . ?
N3 C8 C9 110.0(10) . . ?
N3 C8 C11 119.6(12) . . ?
C9 C8 C11 130.4(12) . . ?
C10 C9 C8 105.9(11) . . ?
N4 C10 C9 108.7(10) . . ?
N4 C10 C12 124.4(13) . . ?
C9 C10 C12 126.8(15) . . ?
Si1 C13 Mg1 123.6(5) . . ?
C25 C21 C22 105.2(10) . . ?
C25 C21 C1 128.8(12) . . ?
C22 C21 C1 125.9(13) . . ?
C25 C21 Mg1 73.9(5) . . ?
C22 C21 Mg1 74.6(5) . . ?
C1 C21 Mg1 114.0(5) . . ?
C23 C22 C21 107.5(12) . . ?
C23 C22 Mg1 76.3(6) . . ?
C21 C22 Mg1 71.3(5) . . ?
C24 C23 C22 108.7(13) . . ?
C24 C23 Mg1 73.5(6) . . ?
C22 C23 Mg1 71.4(6) . . ?
C25 C24 C23 108.4(13) . . ?
C25 C24 Mg1 71.3(6) . . ?
C23 C24 Mg1 74.5(6) . . ?
C24 C25 C21 110.2(12) . . ?
C24 C25 Mg1 77.2(6) . . ?
C21 C25 Mg1 72.2(5) . . ?
C32 C31 C36 117.3(12) . . ?
C32 C31 C1 123.0(9) . . ?
C36 C31 C1 119.7(14) . . ?
C33 C32 C31 120.1(11) . . ?
C32 C33 C34 122.2(13) . . ?
C35 C34 C33 118.6(11) . . ?
C36 C35 C34 120.1(11) . . ?
C35 C36 C31 121.7(14) . . ?
C42 C41 C46 116.9(11) . . ?
C42 C41 C1 125.0(10) . . ?
C46 C41 C1 118.1(12) . . ?
C43 C42 C41 120.9(11) . . ?
C42 C43 C44 120.5(12) . . ?
C45 C44 C43 117.5(12) . . ?
C46 C45 C44 124.3(12) . . ?
C45 C46 C41 119.7(12) . . ?

loop_
_geom_bond_atom_site_label_1
_geom_bond_atom_site_label_2
_geom_bond_distance
_geom_bond_site_symmetry_2
_geom_bond_publ_flag
Mg1 C13 2.148(8) . ?
Mg1 N1 2.205(10) . ?
Mg1 N3 2.224(11) . ?
Mg1 C21 2.440(8) . ?
Mg1 C25 2.462(9) . ?
Mg1 C22 2.483(10) . ?
Mg1 C24 2.534(10) . ?
Mg1 C23 2.545(11) . ?
Si1 C13 1.840(10) . ?
Si1 C14 1.886(10) . ?
Si1 C16 1.889(13) . ?
Si1 C15 1.895(9) . ?
N1 C3 1.346(13) . ?
N1 N2 1.377(12) . ?
N2 C5 1.374(13) . ?
N2 C2 1.503(15) . ?
N3 C8 1.376(13) . ?
N3 N4 1.405(12) . ?
N4 C10 1.329(14) . ?
N4 C2 1.450(14) . ?
C1 C21 1.540(14) . ?
C1 C41 1.556(17) . ?
C1 C31 1.601(19) . ?
C1 C2 1.615(13) . ?
C3 C4 1.398(13) . ?
C3 C6 1.486(17) . ?
C4 C5 1.346(15) . ?
C5 C7 1.495(14) . ?
C8 C9 1.396(14) . ?
C8 C11 1.479(14) . ?
C9 C10 1.391(13) . ?
C10 C12 1.522(14) . ?
C21 C25 1.425(14) . ?
C21 C22 1.442(15) . ?
C22 C23 1.401(13) . ?
C23 C24 1.399(14) . ?
C24 C25 1.357(14) . ?
C31 C32 1.401(17) . ?
C31 C36 1.420(13) . ?
C32 C33 1.372(17) . ?
C33 C34 1.388(12) . ?
C34 C35 1.389(17) . ?
C35 C36 1.371(19) . ?
C41 C42 1.401(14) . ?
C41 C46 1.440(16) . ?
C42 C43 1.395(15) . ?
C43 C44 1.400(18) . ?
C44 C45 1.363(15) . ?
C45 C46 1.341(16) . ?
